data_7051228
loop_
_publ_author_name
'Tong, Ming-Liang'
'Wu, Ying-Miao'
'Zheng, Shao-Liang'
'Chen, Xiao-Ming'
'Yuen, Tan'
'Lin, Chuan-Long'
'Huang, Xiaoying'
'Li, Jing'

_publ_section_title
;
 A three-dimensional honeycomb-like network constructed with novel
 one-dimensional S-shaped chains via hydrogen bonding and \p--\p
 interactions
;
_journal_coden_ASTM NJCHE5
_journal_issue 12
_journal_name_full 'New Journal of Chemistry'
_journal_page_first 1482
_journal_page_last 1485
_journal_paper_doi 10.1039/b107655h
_journal_volume 25
_journal_year 2001
_chemical_formula_sum 'C36 H30 Cl2 Cu N6 O11'
_chemical_formula_weight 857.10
_space_group_IT_number 14
_symmetry_cell_setting monoclinic
_symmetry_space_group_name_Hall '-P 2ybc'
_symmetry_space_group_name_H-M 'P 1 21/c 1'
_atom_sites_solution_hydrogens geom
_atom_sites_solution_primary direct
_atom_sites_solution_secondary difmap
_audit_creation_method SHELXL-97
_cell_angle_alpha 90.00
_cell_angle_beta 100.20(3)
_cell_angle_gamma 90.00
_cell_formula_units_Z 8
_cell_length_a 15.246(3)
_cell_length_b 22.372(4)
_cell_length_c 21.359(4)
_cell_measurement_temperature 293(2)
_cell_volume 7170(2)
_computing_cell_refinement 'Bruker SMART (Bruker, 1998)'
_computing_data_collection 'Bruker SMART (Bruker, 1998)'
_computing_data_reduction 'Bruker SAINT + & SHELXTL (Bruker, 1998)'
_computing_molecular_graphics 'SHELXTL V. 5.0 (Sheldrick, 1997)'
_computing_publication_material 'SHELXL-97 (Sheldrick, 1997)'
_computing_structure_refinement 'SHELXL-97 (Sheldrick, 1997)'
_computing_structure_solution 'SHELXS-97 (Sheldrick, 1990)'
_diffrn_ambient_temperature 293(2)
_diffrn_measured_fraction_theta_full 0.968
_diffrn_measured_fraction_theta_max 0.968
_diffrn_measurement_device_type 'Bruker SMART CCD area detector'
_diffrn_measurement_method '\f and \w scans'
_diffrn_radiation_monochromator graphite
_diffrn_radiation_source 'fine-focus sealed tube'
_diffrn_radiation_type MoK\a
_diffrn_radiation_wavelength 0.71073
_diffrn_reflns_av_R_equivalents 0.0425
_diffrn_reflns_av_sigmaI/netI 0.0619
_diffrn_reflns_limit_h_max 18
_diffrn_reflns_limit_h_min -18
_diffrn_reflns_limit_k_max 22
_diffrn_reflns_limit_k_min -27
_diffrn_reflns_limit_l_max 25
_diffrn_reflns_limit_l_min -26
_diffrn_reflns_number 38576
_diffrn_reflns_theta_full 26.00
_diffrn_reflns_theta_max 26.00
_diffrn_reflns_theta_min 3.88
_exptl_absorpt_coefficient_mu 0.831
_exptl_absorpt_correction_T_max 1.000000
_exptl_absorpt_correction_T_min 0.866322
_exptl_absorpt_correction_type none
_exptl_absorpt_process_details 'SADABS (Blessing, 1995)'
_exptl_crystal_colour green
_exptl_crystal_density_diffrn 1.588
_exptl_crystal_density_method 'not measured'
_exptl_crystal_description block
_exptl_crystal_F_000 3512
_exptl_crystal_size_max 0.26
_exptl_crystal_size_mid 0.20
_exptl_crystal_size_min 0.12
_refine_diff_density_max 0.662
_refine_diff_density_min -0.440
_refine_diff_density_rms 0.065
_refine_ls_extinction_coef 0.00005(5)
_refine_ls_extinction_expression Fc^*^=kFc[1+0.001xFc^2^\l^3^/sin(2\q)]^-1/4^
_refine_ls_extinction_method SHELXL
_refine_ls_goodness_of_fit_ref 0.968
_refine_ls_hydrogen_treatment mixed
_refine_ls_matrix_type full
_refine_ls_number_parameters 1010
_refine_ls_number_reflns 14020
_refine_ls_number_restraints 18
_refine_ls_restrained_S_all 0.976
_refine_ls_R_factor_all 0.1111
_refine_ls_R_factor_gt 0.0487
_refine_ls_shift/su_max 0.029
_refine_ls_shift/su_mean 0.001
_refine_ls_structure_factor_coef Fsqd
_refine_ls_weighting_details 'w=1/[\s^2^(Fo^2^)+(0.0801P)^2^+0.0000P] where P=(Fo^2^+2Fc^2^)/3'
_refine_ls_weighting_scheme calc
_refine_ls_wR_factor_gt 0.1278
_refine_ls_wR_factor_ref 0.1584
_reflns_number_gt 7058
_reflns_number_total 14020
_reflns_threshold_expression >2sigma(I)
_cod_data_source_file b107655h.txt
_cod_data_source_block compound_1
_cod_depositor_comments
;
The following automatic conversions were performed:

'_refine_ls_weighting_scheme' value 'calc
w=1/[\s^2^(Fo^2^)+(0.0801P)^2^+0.0000P] where P=(Fo^2^+2Fc^2^)/3' was
changed to 'calc'. New tag '_refine_ls_weighting_details' was
created. The value of the new tag was set to
'w=1/[\s^2^(Fo^2^)+(0.0801P)^2^+0.0000P] where P=(Fo^2^+2Fc^2^)/3'.

Automatic conversion script
Id: cif_fix_values 3143 2015-03-26 13:38:13Z robertas 
;
_cod_original_sg_symbol_H-M P2(1)/c
_cod_original_formula_sum 'C36 H30 Cl2 Cu1 N6 O11'
_cod_database_code 7051228

loop_
_symmetry_equiv_pos_as_xyz
'x, y, z'
'-x, y+1/2, -z+1/2'
'-x, -y, -z'
'x, -y-1/2, z-1/2'

loop_
_atom_site_label
_atom_site_type_symbol
_atom_site_fract_x
_atom_site_fract_y
_atom_site_fract_z
_atom_site_U_iso_or_equiv
_atom_site_adp_type
_atom_site_occupancy
_atom_site_calc_flag
_atom_site_refinement_flags
_atom_site_disorder_assembly
_atom_site_disorder_group
Cu1 Cu 0.75386(3) 0.585570(19) 0.74835(2) 0.03609(15) Uani 1 d . . .
Cu2 Cu 0.25407(3) 0.65794(2) 0.75035(2) 0.03514(15) Uani 1 d . . .
O1W O 0.85605(18) 0.51591(12) 0.74047(15) 0.0573(8) Uani 1 d . . .
H1WA H 0.8950 0.4994 0.7818 0.080 Uiso 1 d R . .
H1WB H 0.8719 0.5027 0.6974 0.080 Uiso 1 d R . .
O2W O 0.70839(19) 0.58360(12) 0.65736(13) 0.0543(8) Uani 1 d . . .
H2WA H 0.6695 0.5531 0.6309 0.080 Uiso 1 d R . .
H2WB H 0.7206 0.6122 0.6264 0.080 Uiso 1 d R . .
O3W O 0.7951(2) 0.59546(12) 0.83885(13) 0.0560(8) Uani 1 d . . .
H3WA H 0.8295 0.6231 0.8666 0.080 Uiso 1 d R . .
H3WB H 0.7720 0.5734 0.8678 0.080 Uiso 1 d R . .
O4W O 0.29968(19) 0.65250(12) 0.84105(13) 0.0527(8) Uani 1 d . . .
H4WA H 0.3297 0.6230 0.8698 0.080 Uiso 1 d R . .
H4WB H 0.2715 0.6730 0.8721 0.080 Uiso 1 d R . .
O5W O 0.35257(18) 0.72756(12) 0.73455(15) 0.0592(9) Uani 1 d . . .
H5WA H 0.3494 0.7311 0.6882 0.080 Uiso 1 d R . .
H5WB H 0.3835 0.7604 0.7552 0.080 Uiso 1 d R . .
O6W O 0.20541(19) 0.65634(12) 0.66003(13) 0.0525(8) Uani 1 d . . .
H6WA H 0.1595 0.6831 0.6327 0.080 Uiso 1 d R . .
H6WB H 0.2055 0.6272 0.6293 0.080 Uiso 1 d R . .
N1 N 0.6641(2) 0.51887(13) 0.76291(15) 0.0371(8) Uani 1 d . . .
N2 N 0.3034(2) 0.57423(13) 0.73926(15) 0.0374(8) Uani 1 d . . .
N3 N 0.8024(2) 0.66961(13) 0.73529(15) 0.0354(8) Uani 1 d . . .
N4 N 1.1635(2) 0.72438(13) 0.76410(15) 0.0366(8) Uani 1 d . . .
N5 N 0.5937(2) 0.50359(15) 0.59883(16) 0.0476(9) Uani 1 d . . .
N6 N 0.2388(2) 0.56612(15) 0.57690(16) 0.0463(9) Uani 1 d . . .
N7 N 0.7414(2) 0.52758(17) 0.93445(18) 0.0593(10) Uani 1 d . . .
N8 N 0.3751(2) 0.55349(16) 0.89515(16) 0.0494(9) Uani 1 d . . .
N9 N 0.2354(3) 0.71629(16) 0.93427(18) 0.0577(10) Uani 1 d . . .
N10 N -0.1311(3) 0.69457(16) 0.89271(17) 0.0510(9) Uani 1 d . . .
N11 N 1.0921(2) 0.73732(15) 0.60124(16) 0.0462(9) Uani 1 d . . .
N12 N 0.7351(3) 0.67642(15) 0.56954(17) 0.0527(10) Uani 1 d . . .
C1 C 0.6913(3) 0.46246(18) 0.7702(2) 0.0485(11) Uani 1 d . . .
H1A H 0.7542 0.4546 0.7764 0.080 Uiso 1 d R . .
C2 C 0.6333(3) 0.41464(18) 0.7690(2) 0.0566(13) Uani 1 d . . .
H2A H 0.6562 0.3747 0.7757 0.080 Uiso 1 d R . .
C3 C 0.5436(3) 0.42443(16) 0.7587(2) 0.0443(11) Uani 1 d . . .
H3A H 0.5027 0.3915 0.7556 0.080 Uiso 1 d R . .
C4 C 0.5111(2) 0.48308(16) 0.75265(17) 0.0332(9) Uani 1 d . . .
C5 C 0.5740(2) 0.53015(15) 0.75700(17) 0.0315(9) Uani 1 d . . .
C6 C 0.5445(2) 0.59009(15) 0.75771(19) 0.0354(9) Uani 1 d . . .
H6A H 0.5874 0.6219 0.7611 0.080 Uiso 1 d R . .
C7 C 0.4578(2) 0.60337(16) 0.75351(19) 0.0374(9) Uani 1 d . . .
H7A H 0.4402 0.6444 0.7558 0.080 Uiso 1 d R . .
C8 C 0.3911(2) 0.55772(16) 0.74591(17) 0.0316(9) Uani 1 d . . .
C9 C 0.4174(2) 0.49721(15) 0.74375(17) 0.0320(9) Uani 1 d . . .
C10 C 0.3498(3) 0.45439(17) 0.73244(19) 0.0419(10) Uani 1 d . . .
H10A H 0.3650 0.4130 0.7292 0.080 Uiso 1 d R . .
C11 C 0.2625(3) 0.47157(18) 0.7248(2) 0.0461(11) Uani 1 d . . .
H11A H 0.2161 0.4420 0.7177 0.080 Uiso 1 d R . .
C12 C 0.2419(3) 0.53114(18) 0.72902(19) 0.0411(10) Uani 1 d . . .
H12A H 0.1804 0.5427 0.7238 0.080 Uiso 1 d R . .
C13 C 0.7412(3) 0.71289(18) 0.7262(2) 0.0426(10) Uani 1 d . . .
H13A H 0.6796 0.7014 0.7202 0.080 Uiso 1 d R . .
C14 C 0.7621(3) 0.77261(18) 0.7240(2) 0.0475(11) Uani 1 d . . .
H14A H 0.7157 0.8021 0.7170 0.080 Uiso 1 d R . .
C15 C 0.8494(3) 0.79017(17) 0.7328(2) 0.0422(10) Uani 1 d . . .
H15A H 0.8648 0.8318 0.7322 0.080 Uiso 1 d R . .
C16 C 0.9165(2) 0.74687(16) 0.74245(17) 0.0336(9) Uani 1 d . . .
C17 C 0.8909(2) 0.68600(15) 0.74162(17) 0.0311(9) Uani 1 d . . .
C18 C 0.9562(2) 0.63997(16) 0.74681(19) 0.0366(9) Uani 1 d . . .
H18A H 0.9379 0.5989 0.7465 0.080 Uiso 1 d R . .
C19 C 1.0435(2) 0.65319(16) 0.75239(19) 0.0373(10) Uani 1 d . . .
H19A H 1.0862 0.6215 0.7541 0.080 Uiso 1 d R . .
C20 C 1.0737(2) 0.71381(15) 0.75583(17) 0.0310(9) Uani 1 d . . .
C21 C 1.0111(2) 0.76057(15) 0.75267(18) 0.0325(9) Uani 1 d . . .
C22 C 1.0440(3) 0.81900(16) 0.7612(2) 0.0447(11) Uani 1 d . . .
H22A H 1.0037 0.8523 0.7580 0.080 Uiso 1 d R . .
C23 C 1.1341(3) 0.82822(18) 0.7740(2) 0.0557(13) Uani 1 d . . .
H23A H 1.1575 0.8677 0.7829 0.080 Uiso 1 d R . .
C24 C 1.1917(3) 0.78028(18) 0.7744(2) 0.0470(11) Uani 1 d . . .
H24A H 1.2548 0.7876 0.7823 0.080 Uiso 1 d R . .
C25 C 0.6190(3) 0.4479(2) 0.5898(2) 0.0556(12) Uani 1 d . . .
H25A H 0.6815 0.4390 0.5972 0.080 Uiso 1 d R . .
C26 C 0.5577(3) 0.4020(2) 0.5701(2) 0.0608(13) Uani 1 d . . .
H26A H 0.5783 0.3623 0.5638 0.080 Uiso 1 d R . .
C27 C 0.4689(3) 0.41422(18) 0.5600(2) 0.0510(12) Uani 1 d . . .
H27A H 0.4263 0.3833 0.5459 0.080 Uiso 1 d R . .
C28 C 0.4395(3) 0.47248(17) 0.56934(18) 0.0391(10) Uani 1 d . . .
C29 C 0.5051(3) 0.51652(18) 0.58847(19) 0.0403(10) Uani 1 d . . .
C30 C 0.4795(3) 0.57596(18) 0.59920(19) 0.0447(11) Uani 1 d . . .
H30A H 0.5248 0.6059 0.6100 0.080 Uiso 1 d R . .
C31 C 0.3930(3) 0.59115(18) 0.59523(19) 0.0451(11) Uani 1 d . . .
H31A H 0.3777 0.6315 0.6041 0.080 Uiso 1 d R . .
C32 C 0.3245(3) 0.54791(17) 0.57742(18) 0.0388(10) Uani 1 d . . .
C33 C 0.3467(3) 0.48885(17) 0.56215(18) 0.0383(10) Uani 1 d . . .
C34 C 0.2748(3) 0.44990(19) 0.5407(2) 0.0526(12) Uani 1 d . . .
H34A H 0.2865 0.4099 0.5280 0.080 Uiso 1 d R . .
C35 C 0.1896(3) 0.4696(2) 0.5368(2) 0.0592(13) Uani 1 d . . .
H35A H 0.1406 0.4437 0.5205 0.080 Uiso 1 d R . .
C36 C 0.1746(3) 0.5269(2) 0.5570(2) 0.0533(12) Uani 1 d . . .
H36A H 0.1143 0.5390 0.5573 0.080 Uiso 1 d R . .
C37 C 0.7795(3) 0.4750(2) 0.9489(2) 0.0678(14) Uani 1 d . . .
H37A H 0.8431 0.4725 0.9526 0.080 Uiso 1 d R . .
C38 C 0.7327(3) 0.4235(2) 0.9574(2) 0.0614(13) Uani 1 d . . .
H38A H 0.7639 0.3870 0.9700 0.080 Uiso 1 d R . .
C39 C 0.6419(3) 0.42556(19) 0.9490(2) 0.0509(11) Uani 1 d . . .
H39A H 0.6081 0.3899 0.9529 0.080 Uiso 1 d R . .
C40 C 0.5975(3) 0.48023(18) 0.93389(19) 0.0434(10) Uani 1 d . . .
C41 C 0.6511(3) 0.53111(19) 0.9291(2) 0.0482(11) Uani 1 d . . .
C42 C 0.6107(3) 0.58842(19) 0.9185(2) 0.0535(12) Uani 1 d . . .
H42A H 0.6478 0.6229 0.9170 0.080 Uiso 1 d R . .
C43 C 0.5215(3) 0.59536(19) 0.9107(2) 0.0507(12) Uani 1 d . . .
H43A H 0.4960 0.6347 0.9063 0.080 Uiso 1 d R . .
C44 C 0.4644(3) 0.54466(18) 0.90936(18) 0.0426(10) Uani 1 d . . .
C45 C 0.5019(3) 0.48698(18) 0.92183(19) 0.0414(10) Uani 1 d . . .
C46 C 0.4423(3) 0.43915(19) 0.9210(2) 0.0524(12) Uani 1 d . . .
H46A H 0.4650 0.3995 0.9301 0.080 Uiso 1 d R . .
C47 C 0.3528(3) 0.4486(2) 0.9070(2) 0.0575(12) Uani 1 d . . .
H47A H 0.3115 0.4160 0.9061 0.080 Uiso 1 d R . .
C48 C 0.3220(3) 0.5072(2) 0.8947(2) 0.0569(12) Uani 1 d . . .
H48A H 0.2588 0.5139 0.8850 0.080 Uiso 1 d R . .
C49 C 0.2756(3) 0.7671(2) 0.9525(2) 0.0642(14) Uani 1 d . . .
H49A H 0.3394 0.7689 0.9573 0.080 Uiso 1 d R . .
C50 C 0.2301(3) 0.8186(2) 0.9639(2) 0.0619(13) Uani 1 d . . .
H50A H 0.2623 0.8541 0.9791 0.080 Uiso 1 d R . .
C51 C 0.1389(3) 0.81774(18) 0.9546(2) 0.0523(12) Uani 1 d . . .
H51A H 0.1060 0.8532 0.9607 0.080 Uiso 1 d R . .
C52 C 0.0932(3) 0.76450(17) 0.93519(19) 0.0430(10) Uani 1 d . . .
C53 C 0.1450(3) 0.71370(18) 0.92770(19) 0.0464(11) Uani 1 d . . .
C54 C 0.1035(3) 0.65701(18) 0.9125(2) 0.0536(12) Uani 1 d . . .
H54A H 0.1397 0.6226 0.9085 0.080 Uiso 1 d R . .
C55 C 0.0143(3) 0.65142(19) 0.9041(2) 0.0509(12) Uani 1 d . . .
H55A H -0.0122 0.6126 0.8966 0.080 Uiso 1 d R . .
C56 C -0.0415(3) 0.70284(18) 0.90684(19) 0.0438(10) Uani 1 d . . .
C57 C -0.0032(3) 0.75955(17) 0.92232(19) 0.0418(10) Uani 1 d . . .
C58 C -0.0614(3) 0.80775(19) 0.9237(2) 0.0491(11) Uani 1 d . . .
H58A H -0.0382 0.8470 0.9347 0.080 Uiso 1 d R . .
C59 C -0.1510(3) 0.7985(2) 0.9093(2) 0.0589(13) Uani 1 d . . .
H59A H -0.1914 0.8312 0.9104 0.080 Uiso 1 d R . .
C60 C -0.1837(3) 0.7413(2) 0.8935(2) 0.0577(12) Uani 1 d . . .
H60A H -0.2469 0.7357 0.8826 0.080 Uiso 1 d R . .
C61 C 1.1182(3) 0.7932(2) 0.5969(2) 0.0556(12) Uani 1 d . . .
H61A H 1.1809 0.8016 0.6062 0.080 Uiso 1 d R . .
C62 C 1.0586(3) 0.8404(2) 0.5799(2) 0.0613(13) Uani 1 d . . .
H62A H 1.0802 0.8803 0.5759 0.080 Uiso 1 d R . .
C63 C 0.9695(3) 0.82921(18) 0.5687(2) 0.0510(12) Uani 1 d . . .
H63A H 0.9276 0.8612 0.5575 0.080 Uiso 1 d R . .
C64 C 0.9383(3) 0.77065(17) 0.57360(18) 0.0393(10) Uani 1 d . . .
C65 C 1.0031(3) 0.72526(17) 0.58879(18) 0.0396(10) Uani 1 d . . .
C66 C 0.9761(3) 0.66473(18) 0.59433(19) 0.0466(11) Uani 1 d . . .
H66A H 1.0206 0.6341 0.6031 0.080 Uiso 1 d R . .
C67 C 0.8888(3) 0.65009(18) 0.5873(2) 0.0474(11) Uani 1 d . . .
H67A H 0.8722 0.6091 0.5918 0.080 Uiso 1 d R . .
C68 C 0.8215(3) 0.69451(18) 0.57344(19) 0.0423(10) Uani 1 d . . .
C69 C 0.8452(3) 0.75477(17) 0.56403(18) 0.0399(10) Uani 1 d . . .
C70 C 0.7748(3) 0.79599(19) 0.5474(2) 0.0525(12) Uani 1 d . . .
H70A H 0.7877 0.8372 0.5404 0.080 Uiso 1 d R . .
C71 C 0.6891(3) 0.7769(2) 0.5404(2) 0.0609(13) Uani 1 d . . .
H71A H 0.6411 0.8045 0.5274 0.080 Uiso 1 d R . .
C72 C 0.6725(3) 0.7176(2) 0.5529(2) 0.0588(13) Uani 1 d . . .
H72A H 0.6115 0.7054 0.5493 0.080 Uiso 1 d R . .
Cl1 Cl 0.46789(10) 0.77175(6) 0.61360(8) 0.0788(4) Uani 1 d . . .
O1 O 0.4736(3) 0.7847(2) 0.54988(19) 0.1071(14) Uani 1 d . . .
O2 O 0.5032(3) 0.71673(16) 0.6369(3) 0.1282(18) Uani 1 d . . .
O3 O 0.5182(5) 0.8150(2) 0.6511(3) 0.170(3) Uani 1 d U . .
O4 O 0.3781(3) 0.7753(3) 0.6203(3) 0.189(3) Uani 1 d . . .
Cl2 Cl 0.98063(9) 0.46732(5) 0.62524(6) 0.0612(3) Uani 1 d . . .
O5 O 1.0413(3) 0.42829(17) 0.66388(19) 0.1141(16) Uani 1 d . . .
O6 O 1.0052(3) 0.52665(14) 0.6428(2) 0.1061(15) Uani 1 d . . .
O7 O 0.8939(3) 0.4553(2) 0.6361(2) 0.138(2) Uani 1 d . . .
O8 O 0.9854(2) 0.45464(16) 0.56037(16) 0.0753(10) Uani 1 d . . .
Cl3 Cl 0.55955(9) 0.77348(5) 0.84662(7) 0.0616(3) Uani 1 d . . .
O9 O 0.5647(5) 0.7663(3) 0.9103(2) 0.192(3) Uani 1 d U . .
O10 O 0.6130(3) 0.82027(18) 0.8360(3) 0.160(2) Uani 1 d . . .
O11 O 0.5827(3) 0.72012(16) 0.8201(2) 0.1168(16) Uani 1 d . . .
O12 O 0.4700(3) 0.79076(19) 0.8233(3) 0.1260(17) Uani 1 d . . .
Cl4 Cl 1.06593(9) 0.47416(5) 0.85318(7) 0.0624(3) Uani 1 d . . .
O13 O 1.1126(3) 0.42575(17) 0.8343(3) 0.1309(18) Uani 1 d . . .
O14 O 0.9756(3) 0.4615(2) 0.8366(3) 0.149(2) Uani 1 d . . .
O15 O 1.0871(5) 0.4782(2) 0.9179(2) 0.175(3) Uani 1 d U . .
O16 O 1.0890(3) 0.52705(15) 0.8237(2) 0.0965(13) Uani 1 d . . .

loop_
_atom_site_aniso_label
_atom_site_aniso_U_11
_atom_site_aniso_U_22
_atom_site_aniso_U_33
_atom_site_aniso_U_23
_atom_site_aniso_U_13
_atom_site_aniso_U_12
Cu1 0.0274(3) 0.0339(3) 0.0468(3) -0.0024(2) 0.0063(2) -0.0025(2)
Cu2 0.0272(3) 0.0328(3) 0.0450(3) 0.0012(2) 0.0052(2) 0.0022(2)
O1W 0.0403(17) 0.0472(18) 0.088(2) -0.0072(16) 0.0215(17) 0.0035(13)
O2W 0.059(2) 0.0538(18) 0.0474(18) 0.0013(15) 0.0013(15) -0.0208(14)
O3W 0.066(2) 0.0522(18) 0.0490(18) -0.0061(15) 0.0067(16) -0.0259(15)
O4W 0.060(2) 0.0492(17) 0.0465(18) 0.0015(14) 0.0022(15) 0.0227(14)
O5W 0.0446(18) 0.0476(18) 0.089(2) 0.0065(17) 0.0205(17) -0.0053(14)
O6W 0.0537(19) 0.0553(18) 0.0455(18) -0.0025(15) 0.0006(15) 0.0205(14)
N1 0.0294(18) 0.0324(18) 0.050(2) -0.0003(15) 0.0096(16) 0.0014(14)
N2 0.0316(19) 0.0343(18) 0.046(2) -0.0012(15) 0.0052(16) -0.0009(15)
N3 0.0284(18) 0.0336(18) 0.044(2) -0.0024(15) 0.0054(15) 0.0020(14)
N4 0.0298(18) 0.0342(18) 0.046(2) -0.0014(15) 0.0079(16) -0.0030(14)
N5 0.046(2) 0.049(2) 0.049(2) -0.0006(18) 0.0097(18) -0.0046(17)
N6 0.046(2) 0.045(2) 0.047(2) -0.0059(17) 0.0026(18) 0.0008(17)
N7 0.048(2) 0.064(3) 0.066(3) 0.015(2) 0.011(2) 0.005(2)
N8 0.052(2) 0.052(2) 0.045(2) 0.0096(18) 0.0097(19) 0.0128(19)
N9 0.052(3) 0.056(2) 0.061(3) -0.014(2) 0.000(2) 0.0024(19)
N10 0.060(3) 0.047(2) 0.047(2) -0.0065(18) 0.012(2) -0.0133(19)
N11 0.042(2) 0.049(2) 0.049(2) 0.0076(18) 0.0126(18) 0.0050(17)
N12 0.057(3) 0.048(2) 0.053(2) 0.0022(18) 0.008(2) -0.0023(19)
C1 0.033(2) 0.039(2) 0.075(3) 0.004(2) 0.014(2) 0.0059(19)
C2 0.049(3) 0.033(2) 0.092(4) 0.007(2) 0.022(3) 0.009(2)
C3 0.041(3) 0.028(2) 0.068(3) 0.002(2) 0.019(2) -0.0019(18)
C4 0.036(2) 0.028(2) 0.037(2) -0.0005(17) 0.0116(19) 0.0026(16)
C5 0.029(2) 0.032(2) 0.035(2) 0.0006(17) 0.0076(17) -0.0014(16)
C6 0.032(2) 0.026(2) 0.048(2) -0.0054(18) 0.007(2) -0.0034(16)
C7 0.036(2) 0.026(2) 0.050(3) -0.0019(19) 0.009(2) 0.0020(17)
C8 0.035(2) 0.030(2) 0.030(2) -0.0024(17) 0.0057(18) -0.0010(17)
C9 0.035(2) 0.026(2) 0.036(2) 0.0008(17) 0.0082(18) -0.0008(16)
C10 0.039(2) 0.033(2) 0.056(3) -0.003(2) 0.014(2) -0.0029(18)
C11 0.037(2) 0.040(2) 0.062(3) -0.004(2) 0.009(2) -0.0120(19)
C12 0.031(2) 0.045(2) 0.048(3) 0.002(2) 0.007(2) -0.0047(18)
C13 0.033(2) 0.044(2) 0.052(3) 0.000(2) 0.009(2) 0.0041(19)
C14 0.039(3) 0.040(2) 0.065(3) 0.003(2) 0.012(2) 0.0094(19)
C15 0.041(3) 0.030(2) 0.058(3) 0.003(2) 0.016(2) 0.0075(18)
C16 0.034(2) 0.034(2) 0.033(2) -0.0009(17) 0.0088(18) 0.0013(17)
C17 0.029(2) 0.029(2) 0.036(2) -0.0002(17) 0.0061(17) 0.0008(16)
C18 0.033(2) 0.026(2) 0.050(3) 0.0031(18) 0.006(2) -0.0030(17)
C19 0.032(2) 0.029(2) 0.051(3) 0.0018(19) 0.007(2) 0.0032(16)
C20 0.033(2) 0.030(2) 0.030(2) 0.0028(17) 0.0062(17) -0.0016(16)
C21 0.036(2) 0.026(2) 0.037(2) -0.0006(17) 0.0090(19) 0.0031(16)
C22 0.044(3) 0.027(2) 0.067(3) -0.002(2) 0.020(2) 0.0001(18)
C23 0.049(3) 0.030(2) 0.092(4) -0.014(2) 0.025(3) -0.009(2)
C24 0.038(2) 0.041(3) 0.065(3) -0.008(2) 0.016(2) -0.010(2)
C25 0.046(3) 0.055(3) 0.066(3) 0.000(2) 0.012(2) 0.007(2)
C26 0.068(3) 0.040(3) 0.078(4) -0.004(2) 0.023(3) 0.006(2)
C27 0.051(3) 0.040(3) 0.063(3) -0.005(2) 0.013(2) -0.005(2)
C28 0.049(3) 0.035(2) 0.035(2) -0.0022(18) 0.014(2) -0.0056(19)
C29 0.043(3) 0.041(2) 0.038(2) -0.0033(19) 0.008(2) -0.0055(19)
C30 0.054(3) 0.035(2) 0.045(3) -0.003(2) 0.008(2) -0.009(2)
C31 0.056(3) 0.036(2) 0.043(3) -0.0031(19) 0.008(2) -0.003(2)
C32 0.045(3) 0.038(2) 0.033(2) -0.0007(18) 0.006(2) -0.0009(19)
C33 0.045(3) 0.036(2) 0.034(2) -0.0029(18) 0.008(2) -0.0077(18)
C34 0.053(3) 0.047(3) 0.058(3) -0.013(2) 0.012(2) -0.010(2)
C35 0.049(3) 0.065(3) 0.063(3) -0.019(3) 0.009(3) -0.018(2)
C36 0.043(3) 0.065(3) 0.050(3) -0.004(2) 0.004(2) -0.001(2)
C37 0.046(3) 0.075(4) 0.081(4) 0.012(3) 0.008(3) 0.016(3)
C38 0.062(3) 0.061(3) 0.060(3) 0.010(3) 0.010(3) 0.019(3)
C39 0.056(3) 0.047(3) 0.049(3) 0.002(2) 0.006(2) 0.010(2)
C40 0.054(3) 0.042(2) 0.034(2) 0.0030(19) 0.009(2) 0.009(2)
C41 0.051(3) 0.048(3) 0.044(3) 0.003(2) 0.006(2) 0.006(2)
C42 0.064(3) 0.044(3) 0.052(3) 0.006(2) 0.007(3) 0.001(2)
C43 0.061(3) 0.038(3) 0.053(3) 0.005(2) 0.010(3) 0.007(2)
C44 0.057(3) 0.039(2) 0.032(2) 0.0023(19) 0.009(2) 0.011(2)
C45 0.049(3) 0.039(2) 0.036(2) 0.0039(19) 0.007(2) 0.005(2)
C46 0.063(3) 0.041(3) 0.053(3) 0.005(2) 0.012(3) 0.007(2)
C47 0.055(3) 0.058(3) 0.058(3) 0.004(2) 0.007(3) -0.006(2)
C48 0.053(3) 0.068(3) 0.050(3) 0.010(3) 0.011(2) 0.007(3)
C49 0.057(3) 0.060(3) 0.074(4) -0.020(3) 0.006(3) -0.014(3)
C50 0.065(3) 0.054(3) 0.064(3) -0.020(3) 0.004(3) -0.014(3)
C51 0.068(3) 0.038(2) 0.053(3) -0.012(2) 0.018(3) -0.010(2)
C52 0.054(3) 0.037(2) 0.038(2) -0.0015(19) 0.009(2) -0.003(2)
C53 0.057(3) 0.042(3) 0.038(2) -0.006(2) 0.002(2) -0.003(2)
C54 0.069(4) 0.038(3) 0.052(3) -0.006(2) 0.004(3) 0.001(2)
C55 0.070(3) 0.036(2) 0.045(3) -0.004(2) 0.005(3) -0.011(2)
C56 0.057(3) 0.041(2) 0.035(2) -0.0050(19) 0.012(2) -0.008(2)
C57 0.057(3) 0.033(2) 0.035(2) -0.0023(18) 0.008(2) -0.005(2)
C58 0.062(3) 0.039(2) 0.048(3) -0.005(2) 0.015(2) -0.006(2)
C59 0.063(3) 0.054(3) 0.062(3) -0.006(2) 0.017(3) 0.004(3)
C60 0.057(3) 0.067(3) 0.050(3) -0.011(3) 0.012(2) -0.010(3)
C61 0.055(3) 0.054(3) 0.060(3) 0.004(2) 0.017(3) 0.001(2)
C62 0.067(4) 0.044(3) 0.077(4) 0.002(2) 0.023(3) -0.003(2)
C63 0.058(3) 0.036(2) 0.061(3) 0.004(2) 0.015(2) 0.006(2)
C64 0.051(3) 0.034(2) 0.034(2) -0.0007(18) 0.011(2) 0.0057(19)
C65 0.049(3) 0.038(2) 0.034(2) -0.0004(18) 0.011(2) 0.0104(19)
C66 0.057(3) 0.040(2) 0.043(3) 0.008(2) 0.008(2) 0.013(2)
C67 0.058(3) 0.037(2) 0.046(3) 0.005(2) 0.007(2) 0.002(2)
C68 0.046(3) 0.041(2) 0.040(3) 0.000(2) 0.005(2) 0.003(2)
C69 0.048(3) 0.036(2) 0.034(2) -0.0021(18) 0.005(2) 0.0070(19)
C70 0.057(3) 0.043(3) 0.058(3) 0.005(2) 0.012(3) 0.010(2)
C71 0.053(3) 0.062(3) 0.064(3) 0.001(3) -0.001(3) 0.012(2)
C72 0.050(3) 0.061(3) 0.062(3) -0.005(3) -0.001(2) 0.005(2)
Cl1 0.0882(11) 0.0604(9) 0.0988(12) 0.0107(8) 0.0468(9) 0.0054(7)
O1 0.093(3) 0.153(4) 0.080(3) 0.004(3) 0.028(3) 0.009(3)
O2 0.154(4) 0.047(2) 0.196(5) 0.012(3) 0.066(4) 0.014(2)
O3 0.299(8) 0.081(3) 0.121(4) -0.010(3) 0.010(5) -0.034(4)
O4 0.104(4) 0.283(8) 0.204(6) 0.139(6) 0.098(4) 0.067(4)
Cl2 0.0677(8) 0.0475(7) 0.0741(9) -0.0030(6) 0.0280(7) -0.0048(6)
O5 0.169(5) 0.077(3) 0.085(3) 0.017(2) -0.006(3) 0.025(3)
O6 0.139(4) 0.041(2) 0.149(4) -0.012(2) 0.055(3) -0.011(2)
O7 0.099(4) 0.174(5) 0.160(5) -0.070(4) 0.079(3) -0.058(3)
O8 0.080(3) 0.089(3) 0.058(2) 0.0005(19) 0.017(2) -0.001(2)
Cl3 0.0691(9) 0.0410(7) 0.0704(9) -0.0050(6) 0.0006(7) -0.0002(6)
O9 0.340(9) 0.151(5) 0.079(4) 0.011(3) 0.020(4) 0.070(5)
O10 0.108(4) 0.060(3) 0.327(8) 0.004(4) 0.076(4) -0.022(3)
O11 0.130(4) 0.052(2) 0.178(5) -0.043(3) 0.052(3) -0.003(2)
O12 0.085(3) 0.106(3) 0.174(5) -0.043(3) -0.012(3) 0.008(3)
Cl4 0.0644(8) 0.0460(7) 0.0749(9) 0.0094(6) 0.0069(7) 0.0001(6)
O13 0.151(4) 0.055(2) 0.203(5) -0.003(3) 0.074(4) 0.014(3)
O14 0.065(3) 0.151(4) 0.224(6) 0.110(4) 0.003(3) -0.010(3)
O15 0.294(8) 0.149(5) 0.073(3) -0.003(3) 0.011(4) -0.070(5)
O16 0.115(3) 0.048(2) 0.133(4) 0.030(2) 0.038(3) -0.003(2)

loop_
_atom_type_symbol
_atom_type_description
_atom_type_scat_dispersion_real
_atom_type_scat_dispersion_imag
_atom_type_scat_source
C C 0.0033 0.0016 'International Tables Vol C Tables 4.2.6.8 and 6.1.1.4'
H H 0.0000 0.0000 'International Tables Vol C Tables 4.2.6.8 and 6.1.1.4'
N N 0.0061 0.0033 'International Tables Vol C Tables 4.2.6.8 and 6.1.1.4'
O O 0.0106 0.0060 'International Tables Vol C Tables 4.2.6.8 and 6.1.1.4'
Cl Cl 0.1484 0.1585 'International Tables Vol C Tables 4.2.6.8 and 6.1.1.4'
Cu Cu 0.3201 1.2651 'International Tables Vol C Tables 4.2.6.8 and 6.1.1.4'

loop_
_geom_angle_atom_site_label_1
_geom_angle_atom_site_label_2
_geom_angle_atom_site_label_3
_geom_angle
_geom_angle_site_symmetry_1
_geom_angle_site_symmetry_3
_geom_angle_publ_flag
O3W Cu1 O2W 174.45(12) . . ?
O3W Cu1 N3 88.27(12) . . ?
O2W Cu1 N3 87.61(12) . . ?
O3W Cu1 N1 92.21(12) . . ?
O2W Cu1 N1 90.33(12) . . ?
N3 Cu1 N1 159.32(12) . . ?
O3W Cu1 O1W 92.71(12) . . ?
O2W Cu1 O1W 92.23(12) . . ?
N3 Cu1 O1W 110.82(11) . . ?
N1 Cu1 O1W 89.82(11) . . ?
O6W Cu2 O4W 175.13(12) . . ?
O6W Cu2 N2 87.23(12) . . ?
O4W Cu2 N2 89.09(12) . . ?
O6W Cu2 N4 90.40(12) . 1_455 ?
O4W Cu2 N4 91.90(12) . 1_455 ?
N2 Cu2 N4 159.13(12) . 1_455 ?
O6W Cu2 O5W 90.67(12) . . ?
O4W Cu2 O5W 93.61(12) . . ?
N2 Cu2 O5W 110.52(11) . . ?
N4 Cu2 O5W 90.22(11) 1_455 . ?
Cu1 O1W O7 130.81(19) . . ?
Cu1 O1W O14 128.81(18) . . ?
O7 O1W O14 100.3(2) . . ?
Cu1 O2W N5 125.04(14) . . ?
Cu1 O2W N12 124.68(14) . . ?
N5 O2W N12 109.72(14) . . ?
Cu1 O3W N10 124.46(15) . 1_655 ?
Cu1 O3W N7 125.77(15) . . ?
N10 O3W N7 107.16(15) 1_655 . ?
Cu2 O4W N8 122.38(14) . . ?
Cu2 O4W N9 125.14(14) . . ?
N8 O4W N9 107.31(14) . . ?
Cu2 O5W O4 127.5(2) . . ?
Cu2 O5W O12 128.85(18) . . ?
O4 O5W O12 103.5(2) . . ?
Cu2 O6W N11 123.97(14) . 1_455 ?
Cu2 O6W N6 124.37(14) . . ?
N11 O6W N6 111.60(14) 1_455 . ?
C1 N1 C5 118.0(3) . . ?
C1 N1 Cu1 119.8(3) . . ?
C5 N1 Cu1 121.6(2) . . ?
C12 N2 C8 117.8(3) . . ?
C12 N2 Cu2 114.7(3) . . ?
C8 N2 Cu2 127.3(2) . . ?
C13 N3 C17 117.9(3) . . ?
C13 N3 Cu1 115.1(3) . . ?
C17 N3 Cu1 126.7(2) . . ?
C24 N4 C20 118.1(3) . . ?
C24 N4 Cu2 119.4(3) . 1_655 ?
C20 N4 Cu2 122.1(2) . 1_655 ?
C25 N5 C29 118.8(4) . . ?
C25 N5 O2W 121.1(3) . . ?
C29 N5 O2W 119.0(3) . . ?
C36 N6 C32 117.1(4) . . ?
C36 N6 O6W 118.3(3) . . ?
C32 N6 O6W 119.4(3) . . ?
C37 N7 C41 117.8(4) . . ?
C37 N7 O3W 118.8(3) . . ?
C41 N7 O3W 109.3(3) . . ?
C48 N8 C44 118.7(4) . . ?
C48 N8 O4W 115.8(3) . . ?
C44 N8 O4W 123.9(3) . . ?
C49 N9 C53 118.5(4) . . ?
C49 N9 O4W 116.9(3) . . ?
C53 N9 O4W 112.6(3) . . ?
C60 N10 C56 118.6(4) . . ?
C61 N11 C65 118.4(4) . . ?
C72 N12 C68 116.7(4) . . ?
C72 N12 O2W 119.8(3) . . ?
C68 N12 O2W 114.9(3) . . ?
N1 C1 C2 123.1(4) . . ?
C3 C2 C1 119.9(4) . . ?
C2 C3 C4 119.6(4) . . ?
C3 C4 C5 117.8(3) . . ?
C3 C4 C9 122.9(3) . . ?
C5 C4 C9 119.3(3) . . ?
N1 C5 C6 119.0(3) . . ?
N1 C5 C4 121.4(3) . . ?
C6 C5 C4 119.5(3) . . ?
C7 C6 C5 121.3(3) . . ?
C6 C7 C8 121.5(3) . . ?
N2 C8 C9 122.2(3) . . ?
N2 C8 C7 118.7(3) . . ?
C9 C8 C7 119.1(3) . . ?
C10 C9 C8 117.1(3) . . ?
C10 C9 C4 123.8(3) . . ?
C8 C9 C4 119.1(3) . . ?
C11 C10 C9 120.1(4) . . ?
C10 C11 C12 119.5(4) . . ?
N2 C12 C11 123.3(4) . . ?
N3 C13 C14 123.3(4) . . ?
C15 C14 C13 120.0(4) . . ?
C14 C15 C16 119.4(4) . . ?
C15 C16 C17 118.1(3) . . ?
C15 C16 C21 123.9(3) . . ?
C17 C16 C21 118.0(3) . . ?
N3 C17 C16 121.3(3) . . ?
N3 C17 C18 118.2(3) . . ?
C16 C17 C18 120.5(3) . . ?
C19 C18 C17 120.9(3) . . ?
C18 C19 C20 121.1(3) . . ?
N4 C20 C21 122.1(3) . . ?
N4 C20 C19 118.4(3) . . ?
C21 C20 C19 119.5(3) . . ?
C22 C21 C20 117.5(3) . . ?
C22 C21 C16 122.7(3) . . ?
C20 C21 C16 119.8(3) . . ?
C23 C22 C21 119.4(4) . . ?
C22 C23 C24 119.9(4) . . ?
N4 C24 C23 122.8(4) . . ?
N5 C25 C26 122.4(4) . . ?
C27 C26 C25 119.5(4) . . ?
C26 C27 C28 119.8(4) . . ?
C27 C28 C29 117.5(4) . . ?
C27 C28 C33 123.4(4) . . ?
C29 C28 C33 119.0(4) . . ?
N5 C29 C28 122.0(4) . . ?
N5 C29 C30 117.9(4) . . ?
C28 C29 C30 120.0(4) . . ?
C31 C30 C29 121.4(4) . . ?
C30 C31 C32 120.5(4) . . ?
N6 C32 C33 122.9(4) . . ?
N6 C32 C31 117.0(4) . . ?
C33 C32 C31 120.1(4) . . ?
C34 C33 C32 116.6(4) . . ?
C34 C33 C28 124.6(4) . . ?
C32 C33 C28 118.8(3) . . ?
C35 C34 C33 119.9(4) . . ?
C34 C35 C36 119.3(4) . . ?
N6 C36 C35 124.0(4) . . ?
N7 C37 C38 123.7(5) . . ?
C39 C38 C37 119.3(4) . . ?
C38 C39 C40 119.6(4) . . ?
C39 C40 C41 117.1(4) . . ?
C39 C40 C45 124.1(4) . . ?
C41 C40 C45 118.7(4) . . ?
N7 C41 C40 122.3(4) . . ?
N7 C41 C42 117.9(4) . . ?
C40 C41 C42 119.8(4) . . ?
C43 C42 C41 121.4(4) . . ?
C42 C43 C44 120.6(4) . . ?
N8 C44 C45 122.0(4) . . ?
N8 C44 C43 118.3(4) . . ?
C45 C44 C43 119.7(4) . . ?
C46 C45 C44 117.0(4) . . ?
C46 C45 C40 123.7(4) . . ?
C44 C45 C40 119.4(4) . . ?
C47 C46 C45 120.5(4) . . ?
C46 C47 C48 118.4(4) . . ?
N8 C48 C47 123.4(4) . . ?
N9 C49 C50 123.1(5) . . ?
C51 C50 C49 119.3(4) . . ?
C50 C51 C52 119.5(4) . . ?
C51 C52 C53 117.3(4) . . ?
C51 C52 C57 123.6(4) . . ?
C53 C52 C57 119.1(4) . . ?
N9 C53 C52 122.1(4) . . ?
N9 C53 C54 117.4(4) . . ?
C52 C53 C54 120.5(4) . . ?
C55 C54 C53 120.6(4) . . ?
C54 C55 C56 120.7(4) . . ?
N10 C56 C57 122.2(4) . . ?
N10 C56 C55 117.4(4) . . ?
C57 C56 C55 120.4(4) . . ?
C58 C57 C56 117.4(4) . . ?
C58 C57 C52 124.2(4) . . ?
C56 C57 C52 118.5(4) . . ?
C59 C58 C57 119.5(4) . . ?
C58 C59 C60 119.8(4) . . ?
N10 C60 C59 122.6(5) . . ?
N11 C61 C62 122.9(4) . . ?
C63 C62 C61 119.4(4) . . ?
C62 C63 C64 119.9(4) . . ?
C63 C64 C65 117.1(4) . . ?
C63 C64 C69 123.8(4) . . ?
C65 C64 C69 119.1(4) . . ?
N11 C65 C64 122.3(4) . . ?
N11 C65 C66 117.6(4) . . ?
C64 C65 C66 120.0(4) . . ?
C67 C66 C65 120.9(4) . . ?
C66 C67 C68 120.9(4) . . ?
N12 C68 C69 122.6(4) . . ?
N12 C68 C67 117.3(4) . . ?
C69 C68 C67 120.1(4) . . ?
C70 C69 C68 117.1(4) . . ?
C70 C69 C64 124.1(4) . . ?
C68 C69 C64 118.9(4) . . ?
C71 C70 C69 119.8(4) . . ?
C70 C71 C72 119.1(4) . . ?
N12 C72 C71 124.6(5) . . ?
O3 Cl1 O2 105.6(3) . . ?
O3 Cl1 O4 110.4(4) . . ?
O2 Cl1 O4 109.5(3) . . ?
O3 Cl1 O1 106.8(3) . . ?
O2 Cl1 O1 116.1(3) . . ?
O4 Cl1 O1 108.4(3) . . ?
Cl1 O4 O5W 111.2(3) . . ?
O7 Cl2 O6 110.4(3) . . ?
O7 Cl2 O5 108.7(3) . . ?
O6 Cl2 O5 107.9(3) . . ?
O7 Cl2 O8 109.4(3) . . ?
O6 Cl2 O8 112.8(2) . . ?
O5 Cl2 O8 107.5(2) . . ?
Cl2 O7 O1W 112.1(2) . . ?
O9 Cl3 O10 109.0(4) . . ?
O9 Cl3 O11 109.4(3) . . ?
O10 Cl3 O11 112.7(3) . . ?
O9 Cl3 O12 105.4(4) . . ?
O10 Cl3 O12 107.2(3) . . ?
O11 Cl3 O12 112.8(3) . . ?
Cl3 O12 O5W 124.6(2) . . ?
O15 Cl4 O14 108.5(4) . . ?
O15 Cl4 O13 107.6(4) . . ?
O14 Cl4 O13 107.5(3) . . ?
O15 Cl4 O16 111.3(3) . . ?
O14 Cl4 O16 111.8(3) . . ?
O13 Cl4 O16 110.0(3) . . ?
Cl4 O14 O1W 126.2(2) . . ?

loop_
_geom_bond_atom_site_label_1
_geom_bond_atom_site_label_2
_geom_bond_distance
_geom_bond_site_symmetry_2
_geom_bond_publ_flag
Cu1 O3W 1.937(3) . ?
Cu1 O2W 1.945(3) . ?
Cu1 N3 2.058(3) . ?
Cu1 N1 2.085(3) . ?
Cu1 O1W 2.231(3) . ?
Cu2 O6W 1.941(3) . ?
Cu2 O4W 1.943(3) . ?
Cu2 N2 2.047(3) . ?
Cu2 N4 2.085(3) 1_455 ?
Cu2 O5W 2.230(3) . ?
O1W O7 2.757(5) . ?
O1W O14 2.774(5) . ?
O2W N5 2.656(4) . ?
O2W N12 2.875(4) . ?
O3W N10 2.654(4) 1_655 ?
O3W N7 2.782(5) . ?
O4W N8 2.663(4) . ?
O4W N9 2.766(5) . ?
O5W O4 2.753(6) . ?
O5W O12 2.756(5) . ?
O6W N11 2.660(4) 1_455 ?
O6W N6 2.794(4) . ?
N1 C1 1.329(5) . ?
N1 C5 1.380(4) . ?
N2 C12 1.335(5) . ?
N2 C8 1.370(5) . ?
N3 C13 1.335(5) . ?
N3 C17 1.381(4) . ?
N4 C24 1.328(5) . ?
N4 C20 1.370(4) . ?
N4 Cu2 2.085(3) 1_655 ?
N5 C25 1.328(5) . ?
N5 C29 1.359(5) . ?
N6 C36 1.327(5) . ?
N6 C32 1.367(5) . ?
N7 C37 1.324(6) . ?
N7 C41 1.364(5) . ?
N8 C48 1.313(5) . ?
N8 C44 1.356(5) . ?
N9 C49 1.318(5) . ?
N9 C53 1.362(5) . ?
N10 C60 1.319(5) . ?
N10 C56 1.360(5) . ?
N11 C61 1.320(5) . ?
N11 C65 1.363(5) . ?
N12 C72 1.329(5) . ?
N12 C68 1.366(5) . ?
C1 C2 1.385(6) . ?
C2 C3 1.364(5) . ?
C3 C4 1.400(5) . ?
C4 C5 1.416(5) . ?
C4 C9 1.442(5) . ?
C5 C6 1.415(5) . ?
C6 C7 1.342(5) . ?
C7 C8 1.431(5) . ?
C8 C9 1.415(5) . ?
C9 C10 1.397(5) . ?
C10 C11 1.367(5) . ?
C11 C12 1.376(5) . ?
C13 C14 1.376(5) . ?
C14 C15 1.368(5) . ?
C15 C16 1.398(5) . ?
C16 C17 1.416(5) . ?
C16 C21 1.452(5) . ?
C17 C18 1.422(5) . ?
C18 C19 1.348(5) . ?
C19 C20 1.430(5) . ?
C20 C21 1.410(5) . ?
C21 C22 1.401(5) . ?
C22 C23 1.367(5) . ?
C23 C24 1.386(6) . ?
C25 C26 1.402(6) . ?
C26 C27 1.361(6) . ?
C27 C28 1.404(5) . ?
C28 C29 1.412(5) . ?
C28 C33 1.444(5) . ?
C29 C30 1.416(5) . ?
C30 C31 1.350(6) . ?
C31 C32 1.425(5) . ?
C32 C33 1.416(5) . ?
C33 C34 1.412(5) . ?
C34 C35 1.360(6) . ?
C35 C36 1.384(6) . ?
C37 C38 1.384(7) . ?
C38 C39 1.365(6) . ?
C39 C40 1.407(5) . ?
C40 C41 1.415(6) . ?
C40 C45 1.443(6) . ?
C41 C42 1.423(6) . ?
C42 C43 1.349(6) . ?
C43 C44 1.427(6) . ?
C44 C45 1.417(5) . ?
C45 C46 1.402(6) . ?
C46 C47 1.361(6) . ?
C47 C48 1.402(6) . ?
C49 C50 1.388(6) . ?
C50 C51 1.369(6) . ?
C51 C52 1.405(5) . ?
C52 C53 1.409(6) . ?
C52 C57 1.450(6) . ?
C53 C54 1.429(6) . ?
C54 C55 1.345(6) . ?
C55 C56 1.438(6) . ?
C56 C57 1.411(5) . ?
C57 C58 1.401(6) . ?
C58 C59 1.362(6) . ?
C59 C60 1.392(6) . ?
C61 C62 1.398(6) . ?
C62 C63 1.360(6) . ?
C63 C64 1.404(5) . ?
C64 C65 1.414(5) . ?
C64 C69 1.442(5) . ?
C65 C66 1.427(5) . ?
C66 C67 1.352(6) . ?
C67 C68 1.422(5) . ?
C68 C69 1.419(5) . ?
C69 C70 1.412(5) . ?
C70 C71 1.356(6) . ?
C71 C72 1.385(6) . ?
Cl1 O3 1.396(5) . ?
Cl1 O2 1.399(4) . ?
Cl1 O4 1.404(5) . ?
Cl1 O1 1.409(4) . ?
Cl2 O7 1.408(4) . ?
Cl2 O6 1.412(3) . ?
Cl2 O5 1.424(4) . ?
Cl2 O8 1.429(3) . ?
Cl3 O9 1.358(5) . ?
Cl3 O10 1.370(4) . ?
Cl3 O11 1.393(3) . ?
Cl3 O12 1.421(4) . ?
Cl4 O15 1.366(5) . ?
Cl4 O14 1.390(4) . ?
Cl4 O13 1.393(4) . ?
Cl4 O16 1.414(3) . ?

loop_
_geom_hbond_atom_site_label_D
_geom_hbond_atom_site_label_H
_geom_hbond_atom_site_label_A
_geom_hbond_distance_DH
_geom_hbond_distance_HA
_geom_hbond_distance_DA
_geom_hbond_angle_DHA
_geom_hbond_site_symmetry_A
O1W H1WB O7 1.03 1.76 2.757(5) 159.6 .
O1W H1WA O14 1.04 1.76 2.774(5) 164.4 .
O2W H2WA N5 1.01 1.66 2.656(4) 168.6 .
O2W H2WB N12 0.96 1.92 2.875(4) 172.5 .
O3W H3WA N10 0.95 1.76 2.654(4) 155.3 1_655
O3W H3WB N7 0.91 1.88 2.782(5) 171.6 .
O4W H4WA N8 0.96 1.75 2.663(4) 157.9 .
O4W H4WB N9 0.97 1.81 2.766(5) 171.3 .
O5W H5WA O4 0.99 1.87 2.753(6) 147.6 .
O5W H5WB O12 0.94 1.91 2.756(5) 149.1 .
O6W H6WA N11 1.02 1.65 2.660(4) 167.3 1_455
O6W H6WB N6 0.92 1.89 2.794(4) 164.4 .
